data_7131905
loop_
_publ_author_name
'Li, Yan'
'Wang, Chenfeng'
'Su, Ming-Der'
'Fang, Zijie'
'Zhou, Jiahao'
'Zhang, Haoqi'
'Li, Xiaodi'
'Zuo, Darui'
'Zhang, Zheng-Feng'

_publ_section_title
;
 SiP-heterocycles derived from a bulky phosphanylsilylene
;
_journal_name_full 'Chemical Communications'
_journal_paper_doi 10.1039/D3CC02512H
_journal_year 2023
_chemical_absolute_configuration ad
_chemical_formula_moiety 'C49 H63 N2 P Si'
_chemical_formula_sum 'C49 H63 N2 P Si'
_chemical_formula_weight 739.07
_space_group_crystal_system monoclinic
_space_group_IT_number 4
_space_group_name_Hall 'P 2yb'
_space_group_name_H-M_alt 'P 1 21 1'
_atom_sites_solution_hydrogens geom
_audit_creation_date 2023-06-28
_audit_creation_method
;
Olex2 1.5
(compiled 2021.10.07 svn.r9718050b for OlexSys, GUI svn.r6410)
;
_audit_update_record
;
2023-06-28 deposited with the CCDC.	2023-07-20 downloaded from the CCDC.
;
_cell_angle_alpha 90
_cell_angle_beta 90.063(2)
_cell_angle_gamma 90
_cell_formula_units_Z 4
_cell_length_a 16.6726(8)
_cell_length_b 13.2923(6)
_cell_length_c 18.7216(9)
_cell_measurement_reflns_used 9981
_cell_measurement_temperature 170.00
_cell_measurement_theta_max 59.050
_cell_measurement_theta_min 3.086
_cell_volume 4149.0(3)
_computing_cell_refinement 'SAINT V8.40B (?, 2016)'
_computing_data_reduction 'SAINT V8.40B (?, 2016)'
_computing_molecular_graphics 'Olex2 1.5 (Dolomanov et al., 2009)'
_computing_publication_material 'Olex2 1.5 (Dolomanov et al., 2009)'
_computing_structure_refinement 'SHELXL 2018/3 (Sheldrick, 2015)'
_computing_structure_solution 'SHELXT 2018/2 (Sheldrick, 2018)'
_diffrn_ambient_temperature 170.00
_diffrn_measured_fraction_theta_full 1.000
_diffrn_measured_fraction_theta_max 0.996
_diffrn_measurement_device_type 'zju Bruker D8 Venture'
_diffrn_radiation_type GaK\a
_diffrn_radiation_wavelength 1.34139
_diffrn_reflns_av_R_equivalents 0.1027
_diffrn_reflns_av_unetI/netI 0.1143
_diffrn_reflns_Laue_measured_fraction_full 1.000
_diffrn_reflns_Laue_measured_fraction_max 0.996
_diffrn_reflns_limit_h_max 21
_diffrn_reflns_limit_h_min -21
_diffrn_reflns_limit_k_max 16
_diffrn_reflns_limit_k_min -17
_diffrn_reflns_limit_l_max 21
_diffrn_reflns_limit_l_min -24
_diffrn_reflns_number 69132
_diffrn_reflns_point_group_measured_fraction_full 0.995
_diffrn_reflns_point_group_measured_fraction_max 0.978
_diffrn_reflns_theta_full 53.594
_diffrn_reflns_theta_max 60.577
_diffrn_reflns_theta_min 2.053
_diffrn_source_current 3.57
_diffrn_source_power 0.24957869999999996
_diffrn_source_voltage 69.91
_exptl_absorpt_coefficient_mu 0.729
_exptl_absorpt_correction_T_max 0.7519
_exptl_absorpt_correction_T_min 0.6215
_exptl_absorpt_correction_type multi-scan
_exptl_absorpt_process_details
;
SADABS-2016/2 (Bruker,2016/2) was used for absorption correction.
wR2(int) was 0.1706 before and 0.0886 after correction.
The Ratio of minimum to maximum transmission is 0.8266.
The \l/2 correction factor is Not present.
;
_exptl_crystal_colour red
_exptl_crystal_colour_primary red
_exptl_crystal_density_diffrn 1.183
_exptl_crystal_description needle
_exptl_crystal_F_000 1600
_exptl_crystal_size_max 0.23
_exptl_crystal_size_mid 0.07
_exptl_crystal_size_min 0.06
_refine_diff_density_max 0.246
_refine_diff_density_min -0.414
_refine_diff_density_rms 0.065
_refine_ls_abs_structure_details
;
 Flack x determined using 4022 quotients [(I+)-(I-)]/[(I+)+(I-)]
 (Parsons, Flack and Wagner, Acta Cryst. B69 (2013) 249-259).
;
_refine_ls_abs_structure_Flack 0.058(18)
_refine_ls_extinction_method none
_refine_ls_goodness_of_fit_ref 1.071
_refine_ls_hydrogen_treatment constr
_refine_ls_matrix_type full
_refine_ls_number_parameters 967
_refine_ls_number_reflns 18646
_refine_ls_number_restraints 1
_refine_ls_restrained_S_all 1.071
_refine_ls_R_factor_all 0.1024
_refine_ls_R_factor_gt 0.0587
_refine_ls_shift/su_max 0.001
_refine_ls_shift/su_mean 0.000
_refine_ls_structure_factor_coef Fsqd
_refine_ls_weighting_details 'w=1/[\s^2^(Fo^2^)+(0.0538P)^2^+0.3108P] where P=(Fo^2^+2Fc^2^)/3'
_refine_ls_weighting_scheme calc
_refine_ls_wR_factor_gt 0.1315
_refine_ls_wR_factor_ref 0.1526
_reflns_Friedel_coverage 0.883
_reflns_Friedel_fraction_full 0.990
_reflns_Friedel_fraction_max 0.959
_reflns_number_gt 12761
_reflns_number_total 18646
_reflns_threshold_expression 'I > 2\s(I)'
_cod_data_source_file d3cc02512h2.cif
_cod_data_source_block 230625_wcf0625_1
_cod_database_code 7131905
_shelx_shelxl_version_number 2018/3
_shelx_space_group_comment
;
The symmetry employed for this shelxl refinement is uniquely defined
by the following loop, which should always be used as a source of
symmetry information in preference to the above space-group names.
They are only intended as comments.
;
_shelx_estimated_absorpt_t_max 0.958
_shelx_estimated_absorpt_t_min 0.850
_olex2_refinement_description
;
1. Fixed Uiso
 At 1.2 times of:
  All C(H) groups, All C(H,H) groups, All N(H) groups
 At 1.5 times of:
  All C(H,H,H) groups
2.a Ternary CH refined with riding coordinates:
 C20(H20), C22(H22), C25(H25), C30(H30), C31(H31), C34(H34), C36(H36),
 C38(H38), C028(H028), C70(H70), C71(H71), C72(H72), C75(H75), C76(H76),
 C83(H83), C85(H85)
2.b Secondary CH2 refined with riding coordinates:
 C18(H18A,H18B), C19(H19A,H19B), C21(H21A,H21B), C23(H23A,H23B), C24(H24A,
 H24B), C26(H26A,H26B), C28(H28A,H28B), C32(H32A,H32B), C33(H33A,H33B),
 C35(H35A,H35B), C37(H37A,H37B), C015(H01A,H01B), C73(H73A,H73B), C74(H74A,
 H74B), C77(H77A,H77B), C78(H78A,H78B), C81(H81A,H81B), C82(H82A,H82B),
 C84(H84A,H84B), C86(H86A,H86B), C87(H87A,H87B), C88(H88A,H88B)
2.c Aromatic/amide H refined with riding coordinates:
 N2(H2), C1(H1), C2(H2A), C3(H3), C4(H4), C5(H5), C7(H7), C8(H8), C9(H9),
 C10(H10), C12(H12), C40(H40), C41(H41), C42(H42), C43(H43), N4(H4A), C54(H54),
 C55(H55), C56(H56), C57(H57), C58(H58), C60(H60), C61(H61), C62(H62), C63(H63),
  C64(H64), C66(H66), C67(H67), C68(H68), C69(H69)
2.d Idealised Me refined as rotating group:
 C15(H15A,H15B,H15C), C17(H17A,H17B,H17C), C45(H45A,H45B,H45C), C47(H47A,H47B,
 H47C), C48(H48A,H48B,H48C), C49(H49A,H49B,H49C), C90(H90A,H90B,H90C), C91(H91A,
 H91B,H91C), C92(H92A,H92B,H92C), C94(H94A,H94B,H94C), C95(H95A,H95B,H95C),
 C96(H96A,H96B,H96C)
;
_olex2_submission_special_instructions 'No special instructions were received'

loop_
_space_group_symop_operation_xyz
'x, y, z'
'-x, y+1/2, -z'

loop_
_atom_site_label
_atom_site_type_symbol
_atom_site_fract_x
_atom_site_fract_y
_atom_site_fract_z
_atom_site_U_iso_or_equiv
_atom_site_adp_type
_atom_site_occupancy
_atom_site_site_symmetry_order
_atom_site_calc_flag
_atom_site_refinement_flags_posn
_atom_site_refinement_flags_adp
_atom_site_refinement_flags_occupancy
_atom_site_disorder_assembly
_atom_site_disorder_group
P1 P 0.32099(7) 0.70278(8) 0.76195(6) 0.0302(2) Uani 1 1 d . . . . .
Si1 Si 0.43951(7) 0.78595(8) 0.77722(7) 0.0303(3) Uani 1 1 d . . . . .
N1 N 0.4359(2) 0.9178(3) 0.7603(2) 0.0359(9) Uani 1 1 d . . . . .
N2 N 0.4745(2) 0.7526(3) 0.8595(2) 0.0373(9) Uani 1 1 d . . . . .
H2 H 0.437363 0.727324 0.887601 0.045 Uiso 1 1 calc R U . . .
C1 C 0.5721(3) 1.0895(4) 0.6835(3) 0.0447(13) Uani 1 1 d . . . . .
H1 H 0.610970 1.058860 0.713663 0.054 Uiso 1 1 calc R U . . .
C2 C 0.5891(4) 1.1818(4) 0.6501(3) 0.0531(15) Uani 1 1 d . . . . .
H2A H 0.639521 1.213441 0.657621 0.064 Uiso 1 1 calc R U . . .
C3 C 0.5327(4) 1.2267(4) 0.6065(3) 0.0542(15) Uani 1 1 d . . . . .
H3 H 0.544441 1.289215 0.584297 0.065 Uiso 1 1 calc R U . . .
C4 C 0.4603(4) 1.1820(4) 0.5951(3) 0.0506(14) Uani 1 1 d . . . . .
H4 H 0.421509 1.213373 0.565282 0.061 Uiso 1 1 calc R U . . .
C5 C 0.4436(3) 1.0899(4) 0.6273(3) 0.0420(12) Uani 1 1 d . . . . .
H5 H 0.393550 1.058337 0.618253 0.050 Uiso 1 1 calc R U . . .
C6 C 0.4983(3) 1.0431(3) 0.6724(3) 0.0364(11) Uani 1 1 d . . . . .
C7 C 0.7089(3) 0.8530(4) 0.5559(3) 0.0427(12) Uani 1 1 d . . . . .
H7 H 0.762197 0.828831 0.560875 0.051 Uiso 1 1 calc R U . . .
C8 C 0.6862(3) 0.9024(4) 0.4944(3) 0.0454(12) Uani 1 1 d . . . . .
H8 H 0.724087 0.914255 0.457465 0.055 Uiso 1 1 calc R U . . .
C9 C 0.6079(3) 0.9344(4) 0.4868(3) 0.0458(12) Uani 1 1 d . . . . .
H9 H 0.591527 0.966757 0.443893 0.055 Uiso 1 1 calc R U . . .
C10 C 0.5530(3) 0.9199(3) 0.5412(3) 0.0385(11) Uani 1 1 d . . . . .
H10 H 0.499270 0.942195 0.535188 0.046 Uiso 1 1 calc R U . . .
C11 C 0.5755(3) 0.8727(3) 0.6047(3) 0.0315(10) Uani 1 1 d . . . . .
C12 C 0.6542(3) 0.8386(3) 0.6105(3) 0.0374(11) Uani 1 1 d . . . . .
H12 H 0.670685 0.804764 0.652767 0.045 Uiso 1 1 calc R U . . .
C13 C 0.5183(3) 0.8582(3) 0.6653(2) 0.0316(10) Uani 1 1 d . . . . .
C14 C 0.4836(3) 0.9394(3) 0.6999(3) 0.0341(10) Uani 1 1 d . . . . .
C15 C 0.4636(4) 1.0602(5) 0.8440(4) 0.0701(19) Uani 1 1 d . . . . .
H15A H 0.499627 1.016585 0.871420 0.105 Uiso 1 1 calc R U . . .
H15B H 0.438525 1.109192 0.876134 0.105 Uiso 1 1 calc R U . . .
H15C H 0.494312 1.095888 0.807273 0.105 Uiso 1 1 calc R U . . .
C16 C 0.3986(3) 0.9964(3) 0.8084(3) 0.0438(12) Uani 1 1 d . . . . .
C17 C 0.3388(4) 1.0648(4) 0.7695(3) 0.0627(17) Uani 1 1 d . . . . .
H17A H 0.367989 1.110035 0.737357 0.094 Uiso 1 1 calc R U . . .
H17B H 0.308890 1.104599 0.804544 0.094 Uiso 1 1 calc R U . . .
H17C H 0.301442 1.023496 0.741711 0.094 Uiso 1 1 calc R U . . .
C18 C 0.2915(4) 0.8306(5) 0.5257(3) 0.0645(18) Uani 1 1 d . . . . .
H18A H 0.267426 0.853109 0.480003 0.077 Uiso 1 1 calc R U . . .
H18B H 0.349470 0.846344 0.524578 0.077 Uiso 1 1 calc R U . . .
C19 C 0.2903(3) 0.8506(4) 0.6578(3) 0.0479(13) Uani 1 1 d . . . . .
H19A H 0.265186 0.886687 0.698235 0.057 Uiso 1 1 calc R U . . .
H19B H 0.348082 0.867809 0.657306 0.057 Uiso 1 1 calc R U . . .
C20 C 0.2518(4) 0.8857(4) 0.5878(3) 0.0588(16) Uani 1 1 d . . . . .
H20 H 0.260060 0.959821 0.582220 0.071 Uiso 1 1 calc R U . . .
C21 C 0.1625(4) 0.8630(5) 0.5890(4) 0.0624(17) Uani 1 1 d . . . . .
H21A H 0.137347 0.885512 0.543823 0.075 Uiso 1 1 calc R U . . .
H21B H 0.136628 0.899120 0.629032 0.075 Uiso 1 1 calc R U . . .
C22 C 0.1514(3) 0.7496(5) 0.5980(3) 0.0524(14) Uani 1 1 d . . . . .
H22 H 0.092742 0.733702 0.598897 0.063 Uiso 1 1 calc R U . . .
C23 C 0.1898(3) 0.7149(4) 0.6686(3) 0.0463(12) Uani 1 1 d . . . . .
H23A H 0.180805 0.641835 0.674870 0.056 Uiso 1 1 calc R U . . .
H23B H 0.164079 0.750354 0.709006 0.056 Uiso 1 1 calc R U . . .
C24 C 0.1902(3) 0.6949(5) 0.5359(3) 0.0572(15) Uani 1 1 d . . . . .
H24A H 0.165070 0.716667 0.490541 0.069 Uiso 1 1 calc R U . . .
H24B H 0.181933 0.621550 0.541092 0.069 Uiso 1 1 calc R U . . .
C25 C 0.2796(3) 0.7181(5) 0.5343(3) 0.0541(14) Uani 1 1 d . . . . .
H25 H 0.304851 0.682311 0.493110 0.065 Uiso 1 1 calc R U . . .
C26 C 0.3193(3) 0.6828(4) 0.6044(3) 0.0411(12) Uani 1 1 d . . . . .
H26A H 0.377435 0.697698 0.602970 0.049 Uiso 1 1 calc R U . . .
H26B H 0.312560 0.609179 0.609556 0.049 Uiso 1 1 calc R U . . .
C27 C 0.2809(3) 0.7367(3) 0.6691(3) 0.0320(10) Uani 1 1 d . . . . .
C28 C 0.2741(3) 0.5061(4) 0.7448(3) 0.0412(11) Uani 1 1 d . . . . .
H28A H 0.229441 0.533939 0.773443 0.049 Uiso 1 1 calc R U . . .
H28B H 0.261439 0.517181 0.693759 0.049 Uiso 1 1 calc R U . . .
C29 C 0.3528(3) 0.5632(3) 0.7639(2) 0.0319(10) Uani 1 1 d . . . . .
C30 C 0.4205(3) 0.5200(3) 0.7152(3) 0.0329(10) Uani 1 1 d . . . . .
H30 H 0.401825 0.527093 0.664733 0.040 Uiso 1 1 calc R U . . .
C31 C 0.4267(3) 0.4050(3) 0.7309(3) 0.0406(12) Uani 1 1 d . . . . .
H31 H 0.470453 0.375829 0.700940 0.049 Uiso 1 1 calc R U . . .
C32 C 0.3479(3) 0.3518(3) 0.7127(3) 0.0464(13) Uani 1 1 d . . . . .
H32A H 0.334787 0.362467 0.661656 0.056 Uiso 1 1 calc R U . . .
H32B H 0.353611 0.278566 0.720904 0.056 Uiso 1 1 calc R U . . .
C33 C 0.3709(3) 0.5400(3) 0.8432(3) 0.0382(11) Uani 1 1 d . . . . .
H33A H 0.421405 0.573844 0.857279 0.046 Uiso 1 1 calc R U . . .
H33B H 0.327213 0.567257 0.873298 0.046 Uiso 1 1 calc R U . . .
C34 C 0.2807(3) 0.3929(4) 0.7589(3) 0.0475(13) Uani 1 1 d . . . . .
H34 H 0.229015 0.359203 0.746034 0.057 Uiso 1 1 calc R U . . .
C35 C 0.3001(3) 0.3735(4) 0.8381(3) 0.0530(15) Uani 1 1 d . . . . .
H35A H 0.256271 0.399724 0.868514 0.064 Uiso 1 1 calc R U . . .
H35B H 0.305251 0.300357 0.846789 0.064 Uiso 1 1 calc R U . . .
C36 C 0.3788(3) 0.4267(4) 0.8564(3) 0.0479(13) Uani 1 1 d . . . . .
H36 H 0.392102 0.414597 0.907740 0.057 Uiso 1 1 calc R U . . .
C37 C 0.4462(3) 0.3861(4) 0.8097(3) 0.0494(14) Uani 1 1 d . . . . .
H37A H 0.452696 0.312993 0.818138 0.059 Uiso 1 1 calc R U . . .
H37B H 0.497222 0.419791 0.822379 0.059 Uiso 1 1 calc R U . . .
C38 C 0.5054(3) 0.5739(3) 0.7204(3) 0.0328(10) Uani 1 1 d . . . . .
H38 H 0.513443 0.595687 0.771030 0.039 Uiso 1 1 calc R U . . .
C39 C 0.5164(3) 0.6663(3) 0.6725(2) 0.0302(9) Uani 1 1 d . . . . .
C40 C 0.5423(3) 0.6460(3) 0.5991(3) 0.0347(10) Uani 1 1 d . . . . .
H40 H 0.530961 0.694190 0.563022 0.042 Uiso 1 1 calc R U . . .
C41 C 0.5813(3) 0.5618(3) 0.5815(3) 0.0374(11) Uani 1 1 d . . . . .
H41 H 0.594194 0.548113 0.533023 0.045 Uiso 1 1 calc R U . . .
C42 C 0.6035(3) 0.4918(3) 0.6375(3) 0.0392(11) Uani 1 1 d . . . . .
H42 H 0.641649 0.440433 0.627773 0.047 Uiso 1 1 calc R U . . .
C43 C 0.5714(3) 0.4984(4) 0.7021(3) 0.0394(11) Uani 1 1 d . . . . .
H43 H 0.590156 0.454411 0.738499 0.047 Uiso 1 1 calc R U . . .
C44 C 0.5031(3) 0.7603(3) 0.6985(2) 0.0302(10) Uani 1 1 d . . . . .
C45 C 0.5842(5) 0.6504(6) 0.9103(4) 0.088(2) Uani 1 1 d . . . . .
H45A H 0.637481 0.653331 0.932361 0.132 Uiso 1 1 calc R U . . .
H45B H 0.586951 0.611096 0.866110 0.132 Uiso 1 1 calc R U . . .
H45C H 0.546507 0.618296 0.943423 0.132 Uiso 1 1 calc R U . . .
C46 C 0.5553(3) 0.7577(5) 0.8933(3) 0.0521(14) Uani 1 1 d . . . . .
C47 C 0.6138(4) 0.8090(6) 0.8434(3) 0.0721(19) Uani 1 1 d . . . . .
H47A H 0.593473 0.875798 0.830756 0.108 Uiso 1 1 calc R U . . .
H47B H 0.620019 0.768538 0.799985 0.108 Uiso 1 1 calc R U . . .
H47C H 0.665959 0.815745 0.867184 0.108 Uiso 1 1 calc R U . . .
C48 C 0.5496(4) 0.8165(7) 0.9626(3) 0.084(2) Uani 1 1 d . . . . .
H48A H 0.601660 0.815285 0.986930 0.126 Uiso 1 1 calc R U . . .
H48B H 0.508878 0.785856 0.993403 0.126 Uiso 1 1 calc R U . . .
H48C H 0.534610 0.886248 0.952182 0.126 Uiso 1 1 calc R U . . .
C49 C 0.3512(4) 0.9425(4) 0.8664(3) 0.0576(16) Uani 1 1 d . . . . .
H49A H 0.311020 0.898676 0.844241 0.086 Uiso 1 1 calc R U . . .
H49B H 0.324353 0.992239 0.896725 0.086 Uiso 1 1 calc R U . . .
H49C H 0.387794 0.901906 0.895571 0.086 Uiso 1 1 calc R U . . .
P2 P -0.17893(7) 1.29827(8) 0.73810(6) 0.0307(2) Uani 1 1 d . . . . .
Si2 Si -0.06046(7) 1.21501(9) 0.72285(7) 0.0306(3) Uani 1 1 d . . . . .
N3 N -0.0642(2) 1.0831(3) 0.7396(2) 0.0372(9) Uani 1 1 d . . . . .
N4 N -0.0255(2) 1.2487(3) 0.6401(2) 0.0376(9) Uani 1 1 d . . . . .
H4A H -0.062537 1.273457 0.611626 0.045 Uiso 1 1 calc R U . . .
C015 C -0.2261(3) 1.4950(4) 0.7555(3) 0.0400(11) Uani 1 1 d . . . . .
H01A H -0.270740 1.467373 0.726686 0.048 Uiso 1 1 calc R U . . .
H01B H -0.238943 1.484015 0.806538 0.048 Uiso 1 1 calc R U . . .
C028 C -0.2205(3) 1.2829(5) 0.9663(3) 0.0543(14) Uani 1 1 d . . . . .
H028 H -0.195240 1.318548 1.007627 0.065 Uiso 1 1 calc R U . . .
C50 C -0.0160(3) 1.0621(3) 0.8003(3) 0.0340(10) Uani 1 1 d . . . . .
C51 C 0.0182(3) 1.1424(3) 0.8344(2) 0.0307(10) Uani 1 1 d . . . . .
C52 C 0.0031(3) 1.2405(3) 0.8014(2) 0.0305(10) Uani 1 1 d . . . . .
C53 C -0.0014(3) 0.9583(3) 0.8280(3) 0.0354(11) Uani 1 1 d . . . . .
C54 C -0.0563(3) 0.9112(3) 0.8728(3) 0.0430(12) Uani 1 1 d . . . . .
H54 H -0.106368 0.942811 0.881691 0.052 Uiso 1 1 calc R U . . .
C55 C -0.0400(4) 0.8192(4) 0.9048(3) 0.0504(14) Uani 1 1 d . . . . .
H55 H -0.078932 0.787496 0.934126 0.060 Uiso 1 1 calc R U . . .
C56 C 0.0335(4) 0.7747(4) 0.8934(3) 0.0536(15) Uani 1 1 d . . . . .
H56 H 0.045626 0.712448 0.915917 0.064 Uiso 1 1 calc R U . . .
C57 C 0.0897(4) 0.8195(4) 0.8496(3) 0.0533(15) Uani 1 1 d . . . . .
H57 H 0.140193 0.788187 0.841872 0.064 Uiso 1 1 calc R U . . .
C58 C 0.0718(3) 0.9114(4) 0.8168(3) 0.0428(12) Uani 1 1 d . . . . .
H58 H 0.110361 0.942110 0.786495 0.051 Uiso 1 1 calc R U . . .
C59 C 0.0758(3) 1.1286(3) 0.8950(2) 0.0304(10) Uani 1 1 d . . . . .
C60 C 0.0531(3) 1.0815(3) 0.9587(3) 0.0363(10) Uani 1 1 d . . . . .
H60 H -0.000709 1.059725 0.964799 0.044 Uiso 1 1 calc R U . . .
C61 C 0.1086(3) 1.0663(4) 1.0130(3) 0.0447(12) Uani 1 1 d . . . . .
H61 H 0.092837 1.033022 1.055629 0.054 Uiso 1 1 calc R U . . .
C62 C 0.1858(3) 1.0989(4) 1.0053(3) 0.0441(12) Uani 1 1 d . . . . .
H62 H 0.223742 1.087550 1.042326 0.053 Uiso 1 1 calc R U . . .
C63 C 0.2088(3) 1.1480(4) 0.9442(3) 0.0411(12) Uani 1 1 d . . . . .
H63 H 0.262208 1.171953 0.939452 0.049 Uiso 1 1 calc R U . . .
C64 C 0.1540(3) 1.1627(3) 0.8895(3) 0.0372(11) Uani 1 1 d . . . . .
H64 H 0.170416 1.196754 0.847435 0.045 Uiso 1 1 calc R U . . .
C65 C 0.0160(3) 1.3351(3) 0.8279(2) 0.0302(9) Uani 1 1 d . . . . .
C66 C 0.0416(3) 1.3552(3) 0.9009(3) 0.0325(10) Uani 1 1 d . . . . .
H66 H 0.029690 1.307423 0.937112 0.039 Uiso 1 1 calc R U . . .
C67 C 0.0816(3) 1.4395(3) 0.9183(3) 0.0373(11) Uani 1 1 d . . . . .
H67 H 0.095189 1.452809 0.966640 0.045 Uiso 1 1 calc R U . . .
C68 C 0.1036(3) 1.5095(3) 0.8629(3) 0.0392(11) Uani 1 1 d . . . . .
H68 H 0.141364 1.561187 0.872725 0.047 Uiso 1 1 calc R U . . .
C69 C 0.0712(3) 1.5024(3) 0.7978(3) 0.0396(11) Uani 1 1 d . . . . .
H69 H 0.090366 1.545787 0.761266 0.048 Uiso 1 1 calc R U . . .
C70 C 0.0051(3) 1.4279(3) 0.7798(3) 0.0327(10) Uani 1 1 d . . . . .
H70 H 0.013098 1.405900 0.729240 0.039 Uiso 1 1 calc R U . . .
C71 C -0.0794(3) 1.4808(3) 0.7847(3) 0.0325(10) Uani 1 1 d . . . . .
H71 H -0.097883 1.473670 0.835202 0.039 Uiso 1 1 calc R U . . .
C72 C -0.0731(3) 1.5959(3) 0.7693(3) 0.0410(12) Uani 1 1 d . . . . .
H72 H -0.029192 1.624859 0.799292 0.049 Uiso 1 1 calc R U . . .
C73 C -0.0537(3) 1.6148(4) 0.6904(3) 0.0502(14) Uani 1 1 d . . . . .
H73A H -0.047390 1.687914 0.681916 0.060 Uiso 1 1 calc R U . . .
H73B H -0.002551 1.581313 0.677851 0.060 Uiso 1 1 calc R U . . .
C74 C -0.1524(3) 1.6495(3) 0.7879(3) 0.0472(13) Uani 1 1 d . . . . .
H74A H -0.165487 1.638530 0.838891 0.057 Uiso 1 1 calc R U . . .
H74B H -0.146923 1.722752 0.779770 0.057 Uiso 1 1 calc R U . . .
C75 C -0.2189(3) 1.6078(4) 0.7414(3) 0.0468(13) Uani 1 1 d . . . . .
H75 H -0.270598 1.641577 0.753929 0.056 Uiso 1 1 calc R U . . .
C76 C -0.1212(3) 1.5737(4) 0.6436(3) 0.0487(13) Uani 1 1 d . . . . .
H76 H -0.108107 1.585633 0.592155 0.058 Uiso 1 1 calc R U . . .
C77 C -0.1996(4) 1.6272(4) 0.6621(3) 0.0561(15) Uani 1 1 d . . . . .
H77A H -0.243660 1.601278 0.631719 0.067 Uiso 1 1 calc R U . . .
H77B H -0.194225 1.700311 0.653447 0.067 Uiso 1 1 calc R U . . .
C78 C -0.1290(3) 1.4605(3) 0.6570(3) 0.0384(11) Uani 1 1 d . . . . .
H78A H -0.078405 1.426675 0.643145 0.046 Uiso 1 1 calc R U . . .
H78B H -0.172609 1.432969 0.626928 0.046 Uiso 1 1 calc R U . . .
C79 C -0.1471(3) 1.4377(3) 0.7367(3) 0.0335(10) Uani 1 1 d . . . . .
C80 C -0.2191(3) 1.2645(3) 0.8315(3) 0.0340(10) Uani 1 1 d . . . . .
C81 C -0.1812(3) 1.3184(4) 0.8960(3) 0.0418(12) Uani 1 1 d . . . . .
H81A H -0.188305 1.392013 0.890817 0.050 Uiso 1 1 calc R U . . .
H81B H -0.122968 1.304057 0.897484 0.050 Uiso 1 1 calc R U . . .
C82 C -0.3104(3) 1.2863(4) 0.8313(3) 0.0452(12) Uani 1 1 d . . . . .
H82A H -0.319442 1.359377 0.825089 0.054 Uiso 1 1 calc R U . . .
H82B H -0.335837 1.250919 0.790653 0.054 Uiso 1 1 calc R U . . .
C83 C -0.3492(3) 1.2510(4) 0.9020(3) 0.0532(14) Uani 1 1 d . . . . .
H83 H -0.407905 1.266535 0.901025 0.064 Uiso 1 1 calc R U . . .
C84 C -0.3372(4) 1.1370(5) 0.9109(4) 0.0594(16) Uani 1 1 d . . . . .
H84A H -0.362539 1.113915 0.955786 0.071 Uiso 1 1 calc R U . . .
H84B H -0.362591 1.100762 0.870545 0.071 Uiso 1 1 calc R U . . .
C85 C -0.2479(4) 1.1151(4) 0.9126(3) 0.0586(16) Uani 1 1 d . . . . .
H85 H -0.239220 1.041042 0.918279 0.070 Uiso 1 1 calc R U . . .
C86 C -0.2087(4) 1.1701(5) 0.9743(3) 0.0620(17) Uani 1 1 d . . . . .
H86A H -0.150688 1.154511 0.975518 0.074 Uiso 1 1 calc R U . . .
H86B H -0.232652 1.147310 1.019929 0.074 Uiso 1 1 calc R U . . .
C87 C -0.3101(3) 1.3065(5) 0.9641(3) 0.0558(15) Uani 1 1 d . . . . .
H87A H -0.335367 1.285466 1.009533 0.067 Uiso 1 1 calc R U . . .
H87B H -0.318101 1.379815 0.958423 0.067 Uiso 1 1 calc R U . . .
C88 C -0.2096(3) 1.1506(4) 0.8421(3) 0.0471(13) Uani 1 1 d . . . . .
H88A H -0.151878 1.133276 0.842240 0.057 Uiso 1 1 calc R U . . .
H88B H -0.235187 1.114880 0.801661 0.057 Uiso 1 1 calc R U . . .
C89 C -0.1009(3) 1.0050(4) 0.6916(3) 0.0451(13) Uani 1 1 d . . . . .
C90 C -0.1481(4) 1.0588(4) 0.6330(3) 0.0569(16) Uani 1 1 d . . . . .
H90A H -0.176102 1.008961 0.603517 0.085 Uiso 1 1 calc R U . . .
H90B H -0.111083 1.097524 0.603014 0.085 Uiso 1 1 calc R U . . .
H90C H -0.187253 1.104324 0.654730 0.085 Uiso 1 1 calc R U . . .
C91 C -0.1610(4) 0.9362(4) 0.7305(3) 0.0616(17) Uani 1 1 d . . . . .
H91A H -0.199972 0.977588 0.756389 0.092 Uiso 1 1 calc R U . . .
H91B H -0.132171 0.893084 0.764291 0.092 Uiso 1 1 calc R U . . .
H91C H -0.189146 0.894276 0.695447 0.092 Uiso 1 1 calc R U . . .
C92 C -0.0358(4) 0.9405(5) 0.6566(4) 0.0673(19) Uani 1 1 d . . . . .
H92A H -0.060495 0.894574 0.622080 0.101 Uiso 1 1 calc R U . . .
H92B H -0.007804 0.901407 0.693416 0.101 Uiso 1 1 calc R U . . .
H92C H 0.002665 0.984154 0.632039 0.101 Uiso 1 1 calc R U . . .
C93 C 0.0561(3) 1.2440(4) 0.6073(3) 0.0496(13) Uani 1 1 d . . . . .
C94 C 0.0500(4) 1.1851(7) 0.5375(3) 0.084(2) Uani 1 1 d . . . . .
H94A H 0.101805 1.186936 0.512838 0.126 Uiso 1 1 calc R U . . .
H94B H 0.008787 1.215526 0.507009 0.126 Uiso 1 1 calc R U . . .
H94C H 0.035536 1.115184 0.547828 0.126 Uiso 1 1 calc R U . . .
C95 C 0.0846(5) 1.3504(6) 0.5900(4) 0.085(2) Uani 1 1 d . . . . .
H95A H 0.134966 1.347078 0.563198 0.128 Uiso 1 1 calc R U . . .
H95B H 0.093136 1.387770 0.634463 0.128 Uiso 1 1 calc R U . . .
H95C H 0.043837 1.384784 0.561101 0.128 Uiso 1 1 calc R U . . .
C96 C 0.1141(4) 1.1916(6) 0.6571(3) 0.0730(19) Uani 1 1 d . . . . .
H96A H 0.092216 1.125902 0.670784 0.109 Uiso 1 1 calc R U . . .
H96B H 0.121968 1.232726 0.700011 0.109 Uiso 1 1 calc R U . . .
H96C H 0.165597 1.182171 0.632904 0.109 Uiso 1 1 calc R U . . .

loop_
_atom_site_aniso_label
_atom_site_aniso_U_11
_atom_site_aniso_U_22
_atom_site_aniso_U_33
_atom_site_aniso_U_23
_atom_site_aniso_U_13
_atom_site_aniso_U_12
P1 0.0301(6) 0.0274(5) 0.0332(6) 0.0008(5) 0.0068(5) 0.0006(4)
Si1 0.0326(6) 0.0266(6) 0.0317(7) -0.0006(5) 0.0048(5) -0.0008(5)
N1 0.040(2) 0.0274(19) 0.040(2) -0.0045(16) 0.0101(18) -0.0003(16)
N2 0.039(2) 0.045(2) 0.028(2) -0.0003(17) 0.0001(17) -0.0013(17)
C1 0.052(3) 0.036(3) 0.046(3) -0.006(2) 0.012(2) -0.011(2)
C2 0.066(4) 0.043(3) 0.051(4) -0.010(2) 0.017(3) -0.023(3)
C3 0.085(4) 0.033(3) 0.045(3) 0.002(2) 0.018(3) -0.010(3)
C4 0.073(4) 0.030(3) 0.048(3) 0.000(2) 0.018(3) 0.008(2)
C5 0.050(3) 0.033(2) 0.043(3) -0.003(2) 0.012(2) 0.004(2)
C6 0.046(3) 0.023(2) 0.040(3) -0.0036(19) 0.015(2) -0.0016(18)
C7 0.031(3) 0.046(3) 0.051(3) 0.003(2) 0.003(2) -0.002(2)
C8 0.044(3) 0.049(3) 0.044(3) 0.007(2) 0.014(2) -0.003(2)
C9 0.051(3) 0.045(3) 0.041(3) 0.008(2) 0.009(2) 0.005(2)
C10 0.042(3) 0.033(2) 0.041(3) 0.002(2) 0.006(2) 0.0052(19)
C11 0.036(2) 0.023(2) 0.036(3) 0.0012(18) 0.009(2) -0.0025(17)
C12 0.040(3) 0.035(2) 0.037(3) 0.004(2) 0.005(2) -0.0027(19)
C13 0.037(2) 0.027(2) 0.030(3) 0.0016(18) 0.006(2) -0.0018(17)
C14 0.036(2) 0.025(2) 0.041(3) -0.0035(19) 0.005(2) -0.0034(17)
C15 0.079(5) 0.061(4) 0.071(5) -0.032(3) 0.022(4) -0.018(3)
C16 0.059(3) 0.028(2) 0.044(3) -0.007(2) 0.019(3) 0.000(2)
C17 0.084(5) 0.038(3) 0.066(4) 0.004(3) 0.027(3) 0.021(3)
C18 0.049(3) 0.095(5) 0.051(4) 0.034(3) -0.004(3) -0.001(3)
C19 0.054(3) 0.035(3) 0.054(4) 0.010(2) -0.013(3) 0.003(2)
C20 0.060(4) 0.045(3) 0.071(4) 0.020(3) -0.020(3) 0.001(3)
C21 0.054(4) 0.071(4) 0.062(4) 0.010(3) -0.013(3) 0.020(3)
C22 0.028(3) 0.075(4) 0.054(4) 0.013(3) -0.004(2) 0.000(2)
C23 0.034(3) 0.061(3) 0.044(3) 0.007(3) 0.004(2) 0.002(2)
C24 0.055(3) 0.067(4) 0.049(4) 0.004(3) -0.014(3) -0.006(3)
C25 0.050(3) 0.075(4) 0.036(3) 0.007(3) 0.004(2) 0.015(3)
C26 0.037(3) 0.051(3) 0.035(3) -0.001(2) 0.002(2) 0.009(2)
C27 0.031(2) 0.029(2) 0.036(3) 0.0002(18) 0.0036(19) 0.0017(16)
C28 0.036(3) 0.035(2) 0.053(3) 0.004(2) 0.008(2) -0.0053(19)
C29 0.031(2) 0.031(2) 0.034(3) 0.0045(19) 0.0059(19) -0.0011(17)
C30 0.036(2) 0.023(2) 0.040(3) 0.0050(18) 0.006(2) -0.0009(17)
C31 0.042(3) 0.026(2) 0.054(3) 0.003(2) 0.011(2) 0.0034(19)
C32 0.057(3) 0.025(2) 0.058(4) 0.003(2) 0.009(3) -0.005(2)
C33 0.044(3) 0.038(3) 0.033(3) 0.007(2) 0.009(2) 0.000(2)
C34 0.041(3) 0.036(3) 0.065(4) 0.007(2) 0.011(3) -0.010(2)
C35 0.056(3) 0.036(3) 0.067(4) 0.018(3) 0.017(3) -0.002(2)
C36 0.053(3) 0.043(3) 0.047(3) 0.021(2) 0.007(3) 0.002(2)
C37 0.049(3) 0.034(3) 0.065(4) 0.016(2) 0.009(3) 0.004(2)
C38 0.030(2) 0.030(2) 0.038(3) -0.0011(19) 0.0034(19) 0.0006(17)
C39 0.028(2) 0.028(2) 0.035(3) 0.0011(18) 0.0013(19) -0.0003(16)
C40 0.034(2) 0.029(2) 0.041(3) 0.0015(19) 0.006(2) -0.0047(17)
C41 0.036(3) 0.035(2) 0.042(3) -0.007(2) 0.008(2) -0.0027(19)
C42 0.033(3) 0.032(2) 0.053(3) -0.003(2) 0.007(2) 0.0048(18)
C43 0.032(2) 0.032(2) 0.053(3) 0.003(2) 0.002(2) 0.0024(18)
C44 0.027(2) 0.029(2) 0.034(3) 0.0009(18) 0.0058(18) -0.0009(16)
C45 0.084(5) 0.087(5) 0.092(6) 0.004(4) -0.042(4) 0.023(4)
C46 0.044(3) 0.071(4) 0.041(3) -0.013(3) -0.011(3) 0.004(3)
C47 0.044(3) 0.111(6) 0.061(4) -0.008(4) -0.005(3) -0.007(4)
C48 0.064(4) 0.138(7) 0.050(4) -0.035(4) -0.013(3) 0.003(4)
C49 0.077(4) 0.038(3) 0.058(4) 0.001(3) 0.036(3) 0.011(3)
P2 0.0298(6) 0.0276(5) 0.0347(6) 0.0014(5) 0.0023(5) -0.0016(4)
Si2 0.0329(6) 0.0262(6) 0.0327(7) -0.0003(5) 0.0030(5) 0.0009(5)
N3 0.045(2) 0.028(2) 0.039(2) -0.0042(17) -0.0059(19) 0.0026(16)
N4 0.040(2) 0.043(2) 0.030(2) 0.0006(17) 0.0068(17) 0.0002(17)
C015 0.035(3) 0.031(2) 0.054(3) 0.006(2) 0.000(2) 0.0068(19)
C028 0.050(3) 0.077(4) 0.036(3) 0.003(3) 0.007(2) -0.013(3)
C50 0.034(2) 0.028(2) 0.040(3) 0.0007(19) 0.004(2) 0.0056(17)
C51 0.034(2) 0.023(2) 0.035(3) -0.0019(17) 0.000(2) 0.0042(16)
C52 0.027(2) 0.029(2) 0.036(3) 0.0013(18) 0.0024(18) 0.0021(16)
C53 0.042(3) 0.027(2) 0.038(3) -0.0057(19) -0.005(2) 0.0043(18)
C54 0.051(3) 0.029(2) 0.049(3) -0.002(2) -0.006(2) 0.001(2)
C55 0.077(4) 0.032(3) 0.042(3) 0.003(2) -0.010(3) -0.006(2)
C56 0.084(4) 0.028(3) 0.048(3) 0.004(2) -0.020(3) 0.009(3)
C57 0.071(4) 0.037(3) 0.052(4) -0.007(2) -0.010(3) 0.023(3)
C58 0.051(3) 0.036(3) 0.042(3) -0.007(2) -0.002(2) 0.007(2)
C59 0.032(2) 0.023(2) 0.036(3) -0.0007(18) -0.0004(19) 0.0055(16)
C60 0.037(3) 0.035(2) 0.038(3) 0.003(2) 0.000(2) -0.0051(19)
C61 0.048(3) 0.045(3) 0.041(3) 0.011(2) -0.002(2) -0.003(2)
C62 0.043(3) 0.048(3) 0.042(3) 0.004(2) -0.007(2) 0.003(2)
C63 0.032(3) 0.045(3) 0.046(3) 0.005(2) -0.002(2) 0.002(2)
C64 0.036(3) 0.035(2) 0.040(3) 0.005(2) 0.003(2) 0.0007(19)
C65 0.027(2) 0.029(2) 0.034(3) 0.0004(18) 0.0049(19) 0.0035(16)
C66 0.030(2) 0.030(2) 0.037(3) -0.0005(19) 0.002(2) 0.0024(17)
C67 0.038(3) 0.032(2) 0.042(3) -0.007(2) 0.000(2) 0.0049(19)
C68 0.036(3) 0.031(2) 0.051(3) -0.003(2) 0.004(2) -0.0011(18)
C69 0.035(3) 0.031(2) 0.053(3) 0.006(2) 0.008(2) -0.0030(18)
C70 0.035(2) 0.028(2) 0.035(3) -0.0011(19) 0.003(2) -0.0033(17)
C71 0.034(2) 0.023(2) 0.041(3) 0.0038(18) 0.004(2) -0.0012(16)
C72 0.046(3) 0.025(2) 0.053(3) 0.005(2) -0.007(2) -0.0008(19)
C73 0.047(3) 0.030(3) 0.073(4) 0.015(2) -0.002(3) -0.004(2)
C74 0.056(3) 0.023(2) 0.062(4) 0.000(2) -0.004(3) 0.007(2)
C75 0.045(3) 0.032(3) 0.064(4) 0.008(2) -0.004(3) 0.007(2)
C76 0.052(3) 0.043(3) 0.051(3) 0.020(2) -0.004(3) -0.003(2)
C77 0.057(4) 0.033(3) 0.079(4) 0.014(3) -0.015(3) -0.001(2)
C78 0.040(3) 0.036(3) 0.040(3) 0.008(2) -0.001(2) -0.0009(19)
C79 0.033(2) 0.028(2) 0.039(3) 0.0021(19) 0.002(2) 0.0002(18)
C80 0.031(2) 0.035(2) 0.036(3) 0.0013(19) 0.005(2) -0.0032(17)
C81 0.036(3) 0.052(3) 0.038(3) 0.001(2) 0.003(2) -0.011(2)
C82 0.036(3) 0.058(3) 0.042(3) 0.006(3) 0.004(2) -0.003(2)
C83 0.031(3) 0.075(4) 0.054(4) 0.011(3) 0.013(2) -0.003(2)
C84 0.053(4) 0.067(4) 0.058(4) 0.013(3) 0.014(3) -0.018(3)
C85 0.059(4) 0.045(3) 0.072(4) 0.017(3) 0.026(3) -0.002(3)
C86 0.047(3) 0.088(5) 0.051(4) 0.030(3) 0.010(3) -0.001(3)
C87 0.051(3) 0.069(4) 0.048(4) -0.003(3) 0.021(3) -0.001(3)
C88 0.051(3) 0.036(3) 0.055(3) 0.007(2) 0.018(3) -0.003(2)
C89 0.059(3) 0.031(3) 0.045(3) -0.008(2) -0.014(3) 0.002(2)
C90 0.072(4) 0.039(3) 0.060(4) -0.002(3) -0.028(3) -0.005(3)
C91 0.080(5) 0.036(3) 0.069(4) 0.001(3) -0.020(3) -0.017(3)
C92 0.077(5) 0.057(4) 0.068(4) -0.033(3) -0.019(3) 0.022(3)
C93 0.046(3) 0.065(3) 0.037(3) -0.011(3) 0.013(2) 0.000(2)
C94 0.068(4) 0.132(7) 0.051(4) -0.036(4) 0.018(3) 0.000(4)
C95 0.077(5) 0.089(5) 0.091(6) 0.001(4) 0.044(4) -0.020(4)
C96 0.041(3) 0.111(6) 0.067(4) -0.007(4) 0.011(3) 0.013(3)

loop_
_atom_type_symbol
_atom_type_description
_atom_type_scat_dispersion_real
_atom_type_scat_dispersion_imag
_atom_type_scat_source
C C 0.0137 0.0067 'International Tables Vol C Tables 4.2.6.8 and 6.1.1.4'
H H 0.0000 0.0000 'International Tables Vol C Tables 4.2.6.8 and 6.1.1.4'
N N 0.0241 0.0134 'International Tables Vol C Tables 4.2.6.8 and 6.1.1.4'
P P 0.2543 0.3332 'International Tables Vol C Tables 4.2.6.8 and 6.1.1.4'
Si Si 0.2153 0.2529 'International Tables Vol C Tables 4.2.6.8 and 6.1.1.4'

loop_
_geom_angle_atom_site_label_1
_geom_angle_atom_site_label_2
_geom_angle_atom_site_label_3
_geom_angle
_geom_angle_site_symmetry_1
_geom_angle_site_symmetry_3
_geom_angle_publ_flag
C27 P1 Si1 107.51(14) . . ?
C27 P1 C29 109.8(2) . . ?
C29 P1 Si1 103.04(15) . . ?
N1 Si1 P1 115.14(14) . . ?
N1 Si1 C44 93.36(19) . . ?
N2 Si1 P1 106.42(15) . . ?
N2 Si1 N1 115.3(2) . . ?
N2 Si1 C44 118.5(2) . . ?
C44 Si1 P1 107.96(15) . . ?
C14 N1 Si1 108.8(3) . . ?
C14 N1 C16 124.6(4) . . ?
C16 N1 Si1 125.9(3) . . ?
Si1 N2 H2 113.6 . . ?
C46 N2 Si1 132.9(4) . . ?
C46 N2 H2 113.6 . . ?
C2 C1 H1 120.1 . . ?
C6 C1 H1 120.1 . . ?
C6 C1 C2 119.9(5) . . ?
C1 C2 H2A 119.9 . . ?
C3 C2 C1 120.2(5) . . ?
C3 C2 H2A 119.9 . . ?
C2 C3 H3 119.7 . . ?
C4 C3 C2 120.5(5) . . ?
C4 C3 H3 119.7 . . ?
C3 C4 H4 120.3 . . ?
C3 C4 C5 119.5(6) . . ?
C5 C4 H4 120.3 . . ?
C4 C5 H5 119.1 . . ?
C6 C5 C4 121.7(5) . . ?
C6 C5 H5 119.1 . . ?
C1 C6 C14 120.2(5) . . ?
C5 C6 C1 118.2(4) . . ?
C5 C6 C14 121.0(4) . . ?
C8 C7 H7 119.9 . . ?
C8 C7 C12 120.2(5) . . ?
C12 C7 H7 119.9 . . ?
C7 C8 H8 120.3 . . ?
C7 C8 C9 119.4(5) . . ?
C9 C8 H8 120.3 . . ?
C8 C9 H9 119.8 . . ?
C8 C9 C10 120.5(5) . . ?
C10 C9 H9 119.8 . . ?
C9 C10 H10 119.6 . . ?
C9 C10 C11 120.8(5) . . ?
C11 C10 H10 119.6 . . ?
C10 C11 C13 122.2(4) . . ?
C12 C11 C10 117.7(4) . . ?
C12 C11 C13 120.1(4) . . ?
C7 C12 C11 121.2(5) . . ?
C7 C12 H12 119.4 . . ?
C11 C12 H12 119.4 . . ?
C14 C13 C11 121.4(4) . . ?
C14 C13 C44 114.9(4) . . ?
C44 C13 C11 123.2(4) . . ?
N1 C14 C6 123.8(4) . . ?
C13 C14 N1 116.9(4) . . ?
C13 C14 C6 119.3(4) . . ?
H15A C15 H15B 109.5 . . ?
H15A C15 H15C 109.5 . . ?
H15B C15 H15C 109.5 . . ?
C16 C15 H15A 109.5 . . ?
C16 C15 H15B 109.5 . . ?
C16 C15 H15C 109.5 . . ?
N1 C16 C15 110.6(4) . . ?
N1 C16 C17 113.1(4) . . ?
N1 C16 C49 108.3(4) . . ?
C15 C16 C17 109.8(5) . . ?
C49 C16 C15 108.6(5) . . ?
C49 C16 C17 106.3(5) . . ?
C16 C17 H17A 109.5 . . ?
C16 C17 H17B 109.5 . . ?
C16 C17 H17C 109.5 . . ?
H17A C17 H17B 109.5 . . ?
H17A C17 H17C 109.5 . . ?
H17B C17 H17C 109.5 . . ?
H18A C18 H18B 108.2 . . ?
C20 C18 H18A 109.8 . . ?
C20 C18 H18B 109.8 . . ?
C25 C18 H18A 109.8 . . ?
C25 C18 H18B 109.8 . . ?
C25 C18 C20 109.6(5) . . ?
H19A C19 H19B 107.9 . . ?
C20 C19 H19A 109.2 . . ?
C20 C19 H19B 109.2 . . ?
C20 C19 C27 112.1(5) . . ?
C27 C19 H19A 109.2 . . ?
C27 C19 H19B 109.2 . . ?
C18 C20 C19 108.9(5) . . ?
C18 C20 H20 109.4 . . ?
C19 C20 H20 109.4 . . ?
C21 C20 C18 109.9(5) . . ?
C21 C20 C19 109.7(5) . . ?
C21 C20 H20 109.4 . . ?
C20 C21 H21A 110.0 . . ?
C20 C21 H21B 110.0 . . ?
C20 C21 C22 108.5(5) . . ?
H21A C21 H21B 108.4 . . ?
C22 C21 H21A 110.0 . . ?
C22 C21 H21B 110.0 . . ?
C21 C22 H22 109.2 . . ?
C21 C22 C23 109.9(5) . . ?
C23 C22 H22 109.2 . . ?
C24 C22 C21 109.6(5) . . ?
C24 C22 H22 109.2 . . ?
C24 C22 C23 109.7(5) . . ?
C22 C23 H23A 109.4 . . ?
C22 C23 H23B 109.4 . . ?
C22 C23 C27 111.0(4) . . ?
H23A C23 H23B 108.0 . . ?
C27 C23 H23A 109.4 . . ?
C27 C23 H23B 109.4 . . ?
C22 C24 H24A 109.7 . . ?
C22 C24 H24B 109.7 . . ?
C22 C24 C25 109.7(5) . . ?
H24A C24 H24B 108.2 . . ?
C25 C24 H24A 109.7 . . ?
C25 C24 H24B 109.7 . . ?
C18 C25 C24 109.2(5) . . ?
C18 C25 H25 109.4 . . ?
C18 C25 C26 109.6(5) . . ?
C24 C25 H25 109.4 . . ?
C24 C25 C26 109.9(5) . . ?
C26 C25 H25 109.4 . . ?
C25 C26 H26A 109.6 . . ?
C25 C26 H26B 109.6 . . ?
C25 C26 C27 110.3(4) . . ?
H26A C26 H26B 108.1 . . ?
C27 C26 H26A 109.6 . . ?
C27 C26 H26B 109.6 . . ?
C19 C27 P1 108.7(3) . . ?
C19 C27 C23 106.5(4) . . ?
C19 C27 C26 107.8(4) . . ?
C23 C27 P1 107.6(3) . . ?
C23 C27 C26 108.4(4) . . ?
C26 C27 P1 117.2(3) . . ?
H28A C28 H28B 107.9 . . ?
C29 C28 H28A 109.1 . . ?
C29 C28 H28B 109.1 . . ?
C34 C28 H28A 109.1 . . ?
C34 C28 H28B 109.1 . . ?
C34 C28 C29 112.3(4) . . ?
C28 C29 P1 103.5(3) . . ?
C28 C29 C30 107.3(4) . . ?
C30 C29 P1 122.8(3) . . ?
C33 C29 P1 105.2(3) . . ?
C33 C29 C28 106.7(4) . . ?
C33 C29 C30 110.2(4) . . ?
C29 C30 H30 106.9 . . ?
C29 C30 C38 116.3(4) . . ?
C31 C30 C29 107.3(4) . . ?
C31 C30 H30 106.9 . . ?
C31 C30 C38 111.9(4) . . ?
C38 C30 H30 106.9 . . ?
C30 C31 H31 108.8 . . ?
C32 C31 C30 110.8(4) . . ?
C32 C31 H31 108.8 . . ?
C32 C31 C37 108.7(4) . . ?
C37 C31 C30 110.9(4) . . ?
C37 C31 H31 108.8 . . ?
C31 C32 H32A 109.7 . . ?
C31 C32 H32B 109.7 . . ?
H32A C32 H32B 108.2 . . ?
C34 C32 C31 109.9(4) . . ?
C34 C32 H32A 109.7 . . ?
C34 C32 H32B 109.7 . . ?
C29 C33 H33A 109.3 . . ?
C29 C33 H33B 109.3 . . ?
H33A C33 H33B 108.0 . . ?
C36 C33 C29 111.5(4) . . ?
C36 C33 H33A 109.3 . . ?
C36 C33 H33B 109.3 . . ?
C28 C34 H34 109.7 . . ?
C28 C34 C35 110.2(4) . . ?
C32 C34 C28 107.9(4) . . ?
C32 C34 H34 109.7 . . ?
C32 C34 C35 109.5(5) . . ?
C35 C34 H34 109.7 . . ?
C34 C35 H35A 110.0 . . ?
C34 C35 H35B 110.0 . . ?
H35A C35 H35B 108.4 . . ?
C36 C35 C34 108.5(4) . . ?
C36 C35 H35A 110.0 . . ?
C36 C35 H35B 110.0 . . ?
C33 C36 H36 109.3 . . ?
C35 C36 C33 110.2(4) . . ?
C35 C36 H36 109.3 . . ?
C37 C36 C33 108.6(4) . . ?
C37 C36 C35 110.0(5) . . ?
C37 C36 H36 109.3 . . ?
C31 C37 H37A 109.7 . . ?
C31 C37 H37B 109.7 . . ?
C36 C37 C31 109.7(4) . . ?
C36 C37 H37A 109.7 . . ?
C36 C37 H37B 109.7 . . ?
H37A C37 H37B 108.2 . . ?
C30 C38 H38 107.9 . . ?
C39 C38 C30 115.7(4) . . ?
C39 C38 H38 107.9 . . ?
C43 C38 C30 109.3(4) . . ?
C43 C38 H38 107.9 . . ?
C43 C38 C39 108.0(4) . . ?
C40 C39 C38 115.9(4) . . ?
C44 C39 C38 120.6(4) . . ?
C44 C39 C40 123.5(4) . . ?
C39 C40 H40 119.0 . . ?
C41 C40 C39 122.0(4) . . ?
C41 C40 H40 119.0 . . ?
C40 C41 H41 120.6 . . ?
C40 C41 C42 118.9(5) . . ?
C42 C41 H41 120.6 . . ?
C41 C42 H42 119.6 . . ?
C43 C42 C41 120.9(4) . . ?
C43 C42 H42 119.6 . . ?
C38 C43 H43 118.7 . . ?
C42 C43 C38 122.6(5) . . ?
C42 C43 H43 118.7 . . ?
C13 C44 Si1 106.0(3) . . ?
C39 C44 Si1 123.2(3) . . ?
C39 C44 C13 129.6(4) . . ?
H45A C45 H45B 109.5 . . ?
H45A C45 H45C 109.5 . . ?
H45B C45 H45C 109.5 . . ?
C46 C45 H45A 109.5 . . ?
C46 C45 H45B 109.5 . . ?
C46 C45 H45C 109.5 . . ?
N2 C46 C45 109.2(5) . . ?
N2 C46 C47 110.0(5) . . ?
N2 C46 C48 109.3(5) . . ?
C47 C46 C45 110.1(6) . . ?
C47 C46 C48 109.7(6) . . ?
C48 C46 C45 108.6(6) . . ?
C46 C47 H47A 109.5 . . ?
C46 C47 H47B 109.5 . . ?
C46 C47 H47C 109.5 . . ?
H47A C47 H47B 109.5 . . ?
H47A C47 H47C 109.5 . . ?
H47B C47 H47C 109.5 . . ?
C46 C48 H48A 109.5 . . ?
C46 C48 H48B 109.5 . . ?
C46 C48 H48C 109.5 . . ?
H48A C48 H48B 109.5 . . ?
H48A C48 H48C 109.5 . . ?
H48B C48 H48C 109.5 . . ?
C16 C49 H49A 109.5 . . ?
C16 C49 H49B 109.5 . . ?
C16 C49 H49C 109.5 . . ?
H49A C49 H49B 109.5 . . ?
H49A C49 H49C 109.5 . . ?
H49B C49 H49C 109.5 . . ?
C79 P2 Si2 103.08(15) . . ?
C80 P2 Si2 107.61(15) . . ?
C80 P2 C79 109.4(2) . . ?
N3 Si2 P2 115.10(15) . . ?
N3 Si2 C52 93.51(19) . . ?
N4 Si2 P2 106.36(15) . . ?
N4 Si2 N3 115.3(2) . . ?
N4 Si2 C52 118.5(2) . . ?
C52 Si2 P2 107.92(14) . . ?
C50 N3 Si2 108.3(3) . . ?
C50 N3 C89 124.9(4) . . ?
C89 N3 Si2 126.1(3) . . ?
Si2 N4 H4A 113.9 . . ?
C93 N4 Si2 132.2(4) . . ?
C93 N4 H4A 113.9 . . ?
H01A C015 H01B 107.9 . . ?
C75 C015 H01A 109.2 . . ?
C75 C015 H01B 109.2 . . ?
C75 C015 C79 111.9(4) . . ?
C79 C015 H01A 109.2 . . ?
C79 C015 H01B 109.2 . . ?
C81 C028 H028 109.6 . . ?
C86 C028 H028 109.6 . . ?
C86 C028 C81 109.3(5) . . ?
C86 C028 C87 109.4(5) . . ?
C87 C028 H028 109.6 . . ?
C87 C028 C81 109.3(5) . . ?
N3 C50 C53 123.5(4) . . ?
C51 C50 N3 117.1(4) . . ?
C51 C50 C53 119.4(4) . . ?
C50 C51 C52 115.2(4) . . ?
C50 C51 C59 121.7(4) . . ?
C52 C51 C59 122.6(4) . . ?
C51 C52 Si2 105.8(3) . . ?
C65 C52 Si2 123.3(3) . . ?
C65 C52 C51 129.6(4) . . ?
C54 C53 C50 121.2(4) . . ?
C58 C53 C50 120.4(5) . . ?
C58 C53 C54 117.9(4) . . ?
C53 C54 H54 119.1 . . ?
C55 C54 C53 121.9(5) . . ?
C55 C54 H54 119.1 . . ?
C54 C55 H55 120.5 . . ?
C56 C55 C54 119.1(5) . . ?
C56 C55 H55 120.5 . . ?
C55 C56 H56 119.6 . . ?
C55 C56 C57 120.7(5) . . ?
C57 C56 H56 119.6 . . ?
C56 C57 H57 120.3 . . ?
C56 C57 C58 119.5(5) . . ?
C58 C57 H57 120.3 . . ?
C53 C58 C57 120.9(5) . . ?
C53 C58 H58 119.5 . . ?
C57 C58 H58 119.5 . . ?
C60 C59 C51 121.8(4) . . ?
C64 C59 C51 120.5(4) . . ?
C64 C59 C60 117.7(4) . . ?
C59 C60 H60 119.7 . . ?
C61 C60 C59 120.6(4) . . ?
C61 C60 H60 119.7 . . ?
C60 C61 H61 119.9 . . ?
C62 C61 C60 120.2(5) . . ?
C62 C61 H61 119.9 . . ?
C61 C62 H62 119.9 . . ?
C61 C62 C63 120.2(5) . . ?
C63 C62 H62 119.9 . . ?
C62 C63 H63 120.1 . . ?
C62 C63 C64 119.9(5) . . ?
C64 C63 H63 120.1 . . ?
C59 C64 C63 121.3(4) . . ?
C59 C64 H64 119.3 . . ?
C63 C64 H64 119.3 . . ?
C52 C65 C66 123.7(4) . . ?
C52 C65 C70 120.4(4) . . ?
C66 C65 C70 115.9(4) . . ?
C65 C66 H66 119.2 . . ?
C67 C66 C65 121.7(4) . . ?
C67 C66 H66 119.2 . . ?
C66 C67 H67 120.3 . . ?
C66 C67 C68 119.4(5) . . ?
C68 C67 H67 120.3 . . ?
C67 C68 H68 119.7 . . ?
C69 C68 C67 120.5(4) . . ?
C69 C68 H68 119.7 . . ?
C68 C69 H69 118.6 . . ?
C68 C69 C70 122.7(4) . . ?
C70 C69 H69 118.6 . . ?
C65 C70 H70 107.7 . . ?
C65 C70 C71 115.3(4) . . ?
C69 C70 C65 107.9(4) . . ?
C69 C70 H70 107.7 . . ?
C69 C70 C71 110.2(4) . . ?
C71 C70 H70 107.7 . . ?
C70 C71 H71 106.8 . . ?
C72 C71 C70 111.5(4) . . ?
C72 C71 H71 106.8 . . ?
C79 C71 C70 116.9(4) . . ?
C79 C71 H71 106.8 . . ?
C79 C71 C72 107.7(4) . . ?
C71 C72 H72 108.8 . . ?
C73 C72 C71 110.7(4) . . ?
C73 C72 H72 108.8 . . ?
C73 C72 C74 108.9(4) . . ?
C74 C72 C71 110.7(4) . . ?
C74 C72 H72 108.8 . . ?
C72 C73 H73A 109.7 . . ?
C72 C73 H73B 109.7 . . ?
H73A C73 H73B 108.2 . . ?
C76 C73 C72 109.7(4) . . ?
C76 C73 H73A 109.7 . . ?
C76 C73 H73B 109.7 . . ?
C72 C74 H74A 109.8 . . ?
C72 C74 H74B 109.8 . . ?
H74A C74 H74B 108.3 . . ?
C75 C74 C72 109.2(4) . . ?
C75 C74 H74A 109.8 . . ?
C75 C74 H74B 109.8 . . ?
C015 C75 H75 109.4 . . ?
C015 C75 C77 110.3(4) . . ?
C74 C75 C015 108.5(4) . . ?
C74 C75 H75 109.4 . . ?
C74 C75 C77 109.9(5) . . ?
C77 C75 H75 109.4 . . ?
C73 C76 H76 109.5 . . ?
C73 C76 C77 109.5(5) . . ?
C73 C76 C78 108.6(4) . . ?
C77 C76 H76 109.5 . . ?
C77 C76 C78 110.3(4) . . ?
C78 C76 H76 109.5 . . ?
C75 C77 H77A 109.9 . . ?
C75 C77 H77B 109.9 . . ?
C76 C77 C75 108.7(4) . . ?
C76 C77 H77A 109.9 . . ?
C76 C77 H77B 109.9 . . ?
H77A C77 H77B 108.3 . . ?
C76 C78 H78A 109.3 . . ?
C76 C78 H78B 109.3 . . ?
C76 C78 C79 111.5(4) . . ?
H78A C78 H78B 108.0 . . ?
C79 C78 H78A 109.3 . . ?
C79 C78 H78B 109.3 . . ?
C015 C79 P2 103.5(3) . . ?
C71 C79 P2 123.2(3) . . ?
C71 C79 C015 107.6(4) . . ?
C71 C79 C78 110.0(4) . . ?
C78 C79 P2 104.8(3) . . ?
C78 C79 C015 106.7(4) . . ?
C81 C80 P2 117.4(3) . . ?
C81 C80 C82 108.5(4) . . ?
C82 C80 P2 107.3(3) . . ?
C88 C80 P2 108.1(3) . . ?
C88 C80 C81 108.4(4) . . ?
C88 C80 C82 106.6(4) . . ?
C028 C81 H81A 109.5 . . ?
C028 C81 H81B 109.5 . . ?
C80 C81 C028 110.6(4) . . ?
C80 C81 H81A 109.5 . . ?
C80 C81 H81B 109.5 . . ?
H81A C81 H81B 108.1 . . ?
C80 C82 H82A 109.5 . . ?
C80 C82 H82B 109.5 . . ?
H82A C82 H82B 108.1 . . ?
C83 C82 C80 110.7(4) . . ?
C83 C82 H82A 109.5 . . ?
C83 C82 H82B 109.5 . . ?
C82 C83 H83 109.4 . . ?
C84 C83 C82 109.7(5) . . ?
C84 C83 H83 109.4 . . ?
C87 C83 C82 109.1(4) . . ?
C87 C83 H83 109.4 . . ?
C87 C83 C84 109.8(5) . . ?
C83 C84 H84A 110.0 . . ?
C83 C84 H84B 110.0 . . ?
H84A C84 H84B 108.3 . . ?
C85 C84 C83 108.6(5) . . ?
C85 C84 H84A 110.0 . . ?
C85 C84 H84B 110.0 . . ?
C84 C85 H85 109.4 . . ?
C84 C85 C88 109.2(5) . . ?
C86 C85 C84 110.2(5) . . ?
C86 C85 H85 109.4 . . ?
C86 C85 C88 109.1(5) . . ?
C88 C85 H85 109.4 . . ?
C028 C86 H86A 109.6 . . ?
C028 C86 H86B 109.6 . . ?
C85 C86 C028 110.2(5) . . ?
C85 C86 H86A 109.6 . . ?
C85 C86 H86B 109.6 . . ?
H86A C86 H86B 108.1 . . ?
C028 C87 H87A 109.7 . . ?
C028 C87 H87B 109.7 . . ?
C83 C87 C028 109.9(5) . . ?
C83 C87 H87A 109.7 . . ?
C83 C87 H87B 109.7 . . ?
H87A C87 H87B 108.2 . . ?
C80 C88 C85 111.7(4) . . ?
C80 C88 H88A 109.3 . . ?
C80 C88 H88B 109.3 . . ?
C85 C88 H88A 109.3 . . ?
C85 C88 H88B 109.3 . . ?
H88A C88 H88B 107.9 . . ?
N3 C89 C90 108.4(4) . . ?
N3 C89 C91 113.1(4) . . ?
N3 C89 C92 110.8(4) . . ?
C90 C89 C91 106.4(5) . . ?
C90 C89 C92 108.6(5) . . ?
C92 C89 C91 109.4(5) . . ?
C89 C90 H90A 109.5 . . ?
C89 C90 H90B 109.5 . . ?
C89 C90 H90C 109.5 . . ?
H90A C90 H90B 109.5 . . ?
H90A C90 H90C 109.5 . . ?
H90B C90 H90C 109.5 . . ?
C89 C91 H91A 109.5 . . ?
C89 C91 H91B 109.5 . . ?
C89 C91 H91C 109.5 . . ?
H91A C91 H91B 109.5 . . ?
H91A C91 H91C 109.5 . . ?
H91B C91 H91C 109.5 . . ?
C89 C92 H92A 109.5 . . ?
C89 C92 H92B 109.5 . . ?
C89 C92 H92C 109.5 . . ?
H92A C92 H92B 109.5 . . ?
H92A C92 H92C 109.5 . . ?
H92B C92 H92C 109.5 . . ?
N4 C93 C94 108.3(5) . . ?
N4 C93 C95 109.4(5) . . ?
N4 C93 C96 110.3(5) . . ?
C94 C93 C95 108.2(6) . . ?
C96 C93 C94 109.5(6) . . ?
C96 C93 C95 111.0(6) . . ?
C93 C94 H94A 109.5 . . ?
C93 C94 H94B 109.5 . . ?
C93 C94 H94C 109.5 . . ?
H94A C94 H94B 109.5 . . ?
H94A C94 H94C 109.5 . . ?
H94B C94 H94C 109.5 . . ?
C93 C95 H95A 109.5 . . ?
C93 C95 H95B 109.5 . . ?
C93 C95 H95C 109.5 . . ?
H95A C95 H95B 109.5 . . ?
H95A C95 H95C 109.5 . . ?
H95B C95 H95C 109.5 . . ?
C93 C96 H96A 109.5 . . ?
C93 C96 H96B 109.5 . . ?
C93 C96 H96C 109.5 . . ?
H96A C96 H96B 109.5 . . ?
H96A C96 H96C 109.5 . . ?
H96B C96 H96C 109.5 . . ?

loop_
_geom_bond_atom_site_label_1
_geom_bond_atom_site_label_2
_geom_bond_distance
_geom_bond_site_symmetry_2
_geom_bond_publ_flag
P1 Si1 2.2820(16) . ?
P1 C27 1.916(5) . ?
P1 C29 1.930(5) . ?
Si1 N1 1.783(4) . ?
Si1 N2 1.705(4) . ?
Si1 C44 1.848(5) . ?
N1 C14 1.413(6) . ?
N1 C16 1.514(6) . ?
N2 H2 0.8800 . ?
N2 C46 1.489(7) . ?
C1 H1 0.9500 . ?
C1 C2 1.406(7) . ?
C1 C6 1.393(7) . ?
C2 H2A 0.9500 . ?
C2 C3 1.380(8) . ?
C3 H3 0.9500 . ?
C3 C4 1.361(8) . ?
C4 H4 0.9500 . ?
C4 C5 1.393(7) . ?
C5 H5 0.9500 . ?
C5 C6 1.388(7) . ?
C6 C14 1.492(6) . ?
C7 H7 0.9500 . ?
C7 C8 1.379(7) . ?
C7 C12 1.383(7) . ?
C8 H8 0.9500 . ?
C8 C9 1.381(7) . ?
C9 H9 0.9500 . ?
C9 C10 1.383(7) . ?
C10 H10 0.9500 . ?
C10 C11 1.396(7) . ?
C11 C12 1.392(7) . ?
C11 C13 1.495(6) . ?
C12 H12 0.9500 . ?
C13 C14 1.386(6) . ?
C13 C44 1.464(6) . ?
C15 H15A 0.9800 . ?
C15 H15B 0.9800 . ?
C15 H15C 0.9800 . ?
C15 C16 1.528(8) . ?
C16 C17 1.533(8) . ?
C16 C49 1.522(7) . ?
C17 H17A 0.9800 . ?
C17 H17B 0.9800 . ?
C17 H17C 0.9800 . ?
C18 H18A 0.9900 . ?
C18 H18B 0.9900 . ?
C18 C20 1.527(9) . ?
C18 C25 1.517(9) . ?
C19 H19A 0.9900 . ?
C19 H19B 0.9900 . ?
C19 C20 1.531(7) . ?
C19 C27 1.536(6) . ?
C20 H20 1.0000 . ?
C20 C21 1.519(9) . ?
C21 H21A 0.9900 . ?
C21 H21B 0.9900 . ?
C21 C22 1.528(8) . ?
C22 H22 1.0000 . ?
C22 C23 1.538(7) . ?
C22 C24 1.517(8) . ?
C23 H23A 0.9900 . ?
C23 H23B 0.9900 . ?
C23 C27 1.545(6) . ?
C24 H24A 0.9900 . ?
C24 H24B 0.9900 . ?
C24 C25 1.523(8) . ?
C25 H25 1.0000 . ?
C25 C26 1.542(7) . ?
C26 H26A 0.9900 . ?
C26 H26B 0.9900 . ?
C26 C27 1.546(6) . ?
C28 H28A 0.9900 . ?
C28 H28B 0.9900 . ?
C28 C29 1.556(6) . ?
C28 C34 1.531(7) . ?
C29 C30 1.561(6) . ?
C29 C33 1.546(6) . ?
C30 H30 1.0000 . ?
C30 C31 1.559(6) . ?
C30 C38 1.589(6) . ?
C31 H31 1.0000 . ?
C31 C32 1.531(7) . ?
C31 C37 1.532(8) . ?
C32 H32A 0.9900 . ?
C32 H32B 0.9900 . ?
C32 C34 1.518(7) . ?
C33 H33A 0.9900 . ?
C33 H33B 0.9900 . ?
C33 C36 1.533(7) . ?
C34 H34 1.0000 . ?
C34 C35 1.538(8) . ?
C35 H35A 0.9900 . ?
C35 H35B 0.9900 . ?
C35 C36 1.529(8) . ?
C36 H36 1.0000 . ?
C36 C37 1.522(8) . ?
C37 H37A 0.9900 . ?
C37 H37B 0.9900 . ?
C38 H38 1.0000 . ?
C38 C39 1.531(6) . ?
C38 C43 1.529(6) . ?
C39 C40 1.466(6) . ?
C39 C44 1.360(6) . ?
C40 H40 0.9500 . ?
C40 C41 1.336(6) . ?
C41 H41 0.9500 . ?
C41 C42 1.451(7) . ?
C42 H42 0.9500 . ?
C42 C43 1.327(7) . ?
C43 H43 0.9500 . ?
C45 H45A 0.9800 . ?
C45 H45B 0.9800 . ?
C45 H45C 0.9800 . ?
C45 C46 1.540(9) . ?
C46 C47 1.514(9) . ?
C46 C48 1.517(8) . ?
C47 H47A 0.9800 . ?
C47 H47B 0.9800 . ?
C47 H47C 0.9800 . ?
C48 H48A 0.9800 . ?
C48 H48B 0.9800 . ?
C48 H48C 0.9800 . ?
C49 H49A 0.9800 . ?
C49 H49B 0.9800 . ?
C49 H49C 0.9800 . ?
P2 Si2 2.2823(16) . ?
P2 C79 1.928(4) . ?
P2 C80 1.927(5) . ?
Si2 N3 1.782(4) . ?
Si2 N4 1.715(4) . ?
Si2 C52 1.843(5) . ?
N3 C50 1.420(6) . ?
N3 C89 1.502(6) . ?
N4 H4A 0.8800 . ?
N4 C93 1.494(6) . ?
C015 H01A 0.9900 . ?
C015 H01B 0.9900 . ?
C015 C75 1.527(7) . ?
C015 C79 1.562(6) . ?
C028 H028 1.0000 . ?
C028 C81 1.545(7) . ?
C028 C86 1.520(9) . ?
C028 C87 1.526(8) . ?
C50 C51 1.368(6) . ?
C50 C53 1.493(6) . ?
C51 C52 1.465(6) . ?
C51 C59 1.496(6) . ?
C52 C65 1.369(6) . ?
C53 C54 1.392(7) . ?
C53 C58 1.386(7) . ?
C54 H54 0.9500 . ?
C54 C55 1.388(7) . ?
C55 H55 0.9500 . ?
C55 C56 1.378(8) . ?
C56 H56 0.9500 . ?
C56 C57 1.381(8) . ?
C57 H57 0.9500 . ?
C57 C58 1.400(7) . ?
C58 H58 0.9500 . ?
C59 C60 1.399(6) . ?
C59 C64 1.384(6) . ?
C60 H60 0.9500 . ?
C60 C61 1.389(7) . ?
C61 H61 0.9500 . ?
C61 C62 1.367(7) . ?
C62 H62 0.9500 . ?
C62 C63 1.371(7) . ?
C63 H63 0.9500 . ?
C63 C64 1.385(7) . ?
C64 H64 0.9500 . ?
C65 C66 1.454(6) . ?
C65 C70 1.538(6) . ?
C66 H66 0.9500 . ?
C66 C67 1.344(6) . ?
C67 H67 0.9500 . ?
C67 C68 1.442(7) . ?
C68 H68 0.9500 . ?
C68 C69 1.334(7) . ?
C69 H69 0.9500 . ?
C69 C70 1.519(6) . ?
C70 H70 1.0000 . ?
C70 C71 1.578(6) . ?
C71 H71 1.0000 . ?
C71 C72 1.561(6) . ?
C71 C79 1.551(7) . ?
C72 H72 1.0000 . ?
C72 C73 1.533(8) . ?
C72 C74 1.542(7) . ?
C73 H73A 0.9900 . ?
C73 H73B 0.9900 . ?
C73 C76 1.528(8) . ?
C74 H74A 0.9900 . ?
C74 H74B 0.9900 . ?
C74 C75 1.513(8) . ?
C75 H75 1.0000 . ?
C75 C77 1.540(8) . ?
C76 H76 1.0000 . ?
C76 C77 1.528(8) . ?
C76 C78 1.531(7) . ?
C77 H77A 0.9900 . ?
C77 H77B 0.9900 . ?
C78 H78A 0.9900 . ?
C78 H78B 0.9900 . ?
C78 C79 1.552(7) . ?
C80 C81 1.539(7) . ?
C80 C82 1.548(6) . ?
C80 C88 1.535(6) . ?
C81 H81A 0.9900 . ?
C81 H81B 0.9900 . ?
C82 H82A 0.9900 . ?
C82 H82B 0.9900 . ?
C82 C83 1.547(7) . ?
C83 H83 1.0000 . ?
C83 C84 1.538(8) . ?
C83 C87 1.523(8) . ?
C84 H84A 0.9900 . ?
C84 H84B 0.9900 . ?
C84 C85 1.518(8) . ?
C85 H85 1.0000 . ?
C85 C86 1.515(9) . ?
C85 C88 1.541(7) . ?
C86 H86A 0.9900 . ?
C86 H86B 0.9900 . ?
C87 H87A 0.9900 . ?
C87 H87B 0.9900 . ?
C88 H88A 0.9900 . ?
C88 H88B 0.9900 . ?
C89 C90 1.528(7) . ?
C89 C91 1.540(8) . ?
C89 C92 1.531(8) . ?
C90 H90A 0.9800 . ?
C90 H90B 0.9800 . ?
C90 H90C 0.9800 . ?
C91 H91A 0.9800 . ?
C91 H91B 0.9800 . ?
C91 H91C 0.9800 . ?
C92 H92A 0.9800 . ?
C92 H92B 0.9800 . ?
C92 H92C 0.9800 . ?
C93 C94 1.526(8) . ?
C93 C95 1.528(9) . ?
C93 C96 1.513(9) . ?
C94 H94A 0.9800 . ?
C94 H94B 0.9800 . ?
C94 H94C 0.9800 . ?
C95 H95A 0.9800 . ?
C95 H95B 0.9800 . ?
C95 H95C 0.9800 . ?
C96 H96A 0.9800 . ?
C96 H96B 0.9800 . ?
C96 H96C 0.9800 . ?

loop_
_geom_torsion_atom_site_label_1
_geom_torsion_atom_site_label_2
_geom_torsion_atom_site_label_3
_geom_torsion_atom_site_label_4
_geom_torsion
_geom_torsion_site_symmetry_1
_geom_torsion_site_symmetry_2
_geom_torsion_site_symmetry_3
_geom_torsion_site_symmetry_4
_geom_torsion_publ_flag
P1 Si1 N1 C14 -114.0(3) . . . . ?
P1 Si1 N1 C16 74.5(4) . . . . ?
P1 Si1 N2 C46 161.3(4) . . . . ?
P1 Si1 C44 C13 119.0(3) . . . . ?
P1 Si1 C44 C39 -49.4(4) . . . . ?
P1 C29 C30 C31 -178.5(3) . . . . ?
P1 C29 C30 C38 55.4(5) . . . . ?
P1 C29 C33 C36 167.2(3) . . . . ?
Si1 N1 C14 C6 -176.5(4) . . . . ?
Si1 N1 C14 C13 3.2(5) . . . . ?
Si1 N1 C16 C15 108.3(5) . . . . ?
Si1 N1 C16 C17 -128.1(4) . . . . ?
Si1 N1 C16 C49 -10.5(6) . . . . ?
Si1 N2 C46 C45 -116.7(6) . . . . ?
Si1 N2 C46 C47 4.2(7) . . . . ?
Si1 N2 C46 C48 124.6(6) . . . . ?
N1 Si1 N2 C46 -69.7(5) . . . . ?
N1 Si1 C44 C13 1.2(3) . . . . ?
N1 Si1 C44 C39 -167.2(4) . . . . ?
N2 Si1 N1 C14 121.4(3) . . . . ?
N2 Si1 N1 C16 -50.1(5) . . . . ?
N2 Si1 C44 C13 -120.1(3) . . . . ?
N2 Si1 C44 C39 71.5(5) . . . . ?
C1 C2 C3 C4 -0.3(8) . . . . ?
C1 C6 C14 N1 105.2(6) . . . . ?
C1 C6 C14 C13 -74.5(6) . . . . ?
C2 C1 C6 C5 0.7(7) . . . . ?
C2 C1 C6 C14 172.2(5) . . . . ?
C2 C3 C4 C5 -0.5(8) . . . . ?
C3 C4 C5 C6 1.5(8) . . . . ?
C4 C5 C6 C1 -1.6(7) . . . . ?
C4 C5 C6 C14 -172.9(4) . . . . ?
C5 C6 C14 N1 -83.6(6) . . . . ?
C5 C6 C14 C13 96.7(6) . . . . ?
C6 C1 C2 C3 0.2(8) . . . . ?
C7 C8 C9 C10 1.8(8) . . . . ?
C8 C7 C12 C11 0.3(8) . . . . ?
C8 C9 C10 C11 0.1(8) . . . . ?
C9 C10 C11 C12 -1.8(7) . . . . ?
C9 C10 C11 C13 178.4(4) . . . . ?
C10 C11 C12 C7 1.6(7) . . . . ?
C10 C11 C13 C14 -61.8(6) . . . . ?
C10 C11 C13 C44 126.6(5) . . . . ?
C11 C13 C14 N1 -174.7(4) . . . . ?
C11 C13 C14 C6 5.0(7) . . . . ?
C11 C13 C44 Si1 172.5(4) . . . . ?
C11 C13 C44 C39 -20.2(8) . . . . ?
C12 C7 C8 C9 -2.0(8) . . . . ?
C12 C11 C13 C14 118.4(5) . . . . ?
C12 C11 C13 C44 -53.3(6) . . . . ?
C13 C11 C12 C7 -178.6(4) . . . . ?
C14 N1 C16 C15 -61.9(7) . . . . ?
C14 N1 C16 C17 61.7(6) . . . . ?
C14 N1 C16 C49 179.3(5) . . . . ?
C14 C13 C44 Si1 0.4(5) . . . . ?
C14 C13 C44 C39 167.7(5) . . . . ?
C16 N1 C14 C6 -4.9(7) . . . . ?
C16 N1 C14 C13 174.8(5) . . . . ?
C18 C20 C21 C22 60.1(6) . . . . ?
C18 C25 C26 C27 60.5(6) . . . . ?
C19 C20 C21 C22 -59.6(7) . . . . ?
C20 C18 C25 C24 59.4(6) . . . . ?
C20 C18 C25 C26 -61.1(6) . . . . ?
C20 C19 C27 P1 -174.1(4) . . . . ?
C20 C19 C27 C23 -58.4(6) . . . . ?
C20 C19 C27 C26 57.8(6) . . . . ?
C20 C21 C22 C23 60.2(6) . . . . ?
C20 C21 C22 C24 -60.4(6) . . . . ?
C21 C22 C23 C27 -61.0(6) . . . . ?
C21 C22 C24 C25 60.7(6) . . . . ?
C22 C23 C27 P1 174.6(4) . . . . ?
C22 C23 C27 C19 58.1(6) . . . . ?
C22 C23 C27 C26 -57.7(6) . . . . ?
C22 C24 C25 C18 -60.0(6) . . . . ?
C22 C24 C25 C26 60.3(6) . . . . ?
C23 C22 C24 C25 -60.0(6) . . . . ?
C24 C22 C23 C27 59.5(6) . . . . ?
C24 C25 C26 C27 -59.6(6) . . . . ?
C25 C18 C20 C19 59.9(6) . . . . ?
C25 C18 C20 C21 -60.3(6) . . . . ?
C25 C26 C27 P1 179.5(4) . . . . ?
C25 C26 C27 C19 -57.5(5) . . . . ?
C25 C26 C27 C23 57.5(5) . . . . ?
C27 C19 C20 C18 -59.5(6) . . . . ?
C27 C19 C20 C21 60.8(6) . . . . ?
C28 C29 C30 C31 -59.1(5) . . . . ?
C28 C29 C30 C38 174.8(4) . . . . ?
C28 C29 C33 C36 57.7(5) . . . . ?
C28 C34 C35 C36 -58.6(6) . . . . ?
C29 C28 C34 C32 -60.5(6) . . . . ?
C29 C28 C34 C35 59.1(6) . . . . ?
C29 C30 C31 C32 61.4(5) . . . . ?
C29 C30 C31 C37 -59.4(5) . . . . ?
C29 C30 C38 C39 -85.8(5) . . . . ?
C29 C30 C38 C43 152.0(4) . . . . ?
C29 C33 C36 C35 -61.5(6) . . . . ?
C29 C33 C36 C37 59.0(6) . . . . ?
C30 C29 C33 C36 -58.4(5) . . . . ?
C30 C31 C32 C34 -61.9(6) . . . . ?
C30 C31 C37 C36 62.4(5) . . . . ?
C30 C38 C39 C40 -85.3(5) . . . . ?
C30 C38 C39 C44 95.3(5) . . . . ?
C30 C38 C43 C42 97.0(5) . . . . ?
C31 C30 C38 C39 150.3(4) . . . . ?
C31 C30 C38 C43 28.2(5) . . . . ?
C31 C32 C34 C28 59.1(6) . . . . ?
C31 C32 C34 C35 -60.9(5) . . . . ?
C32 C31 C37 C36 -59.6(5) . . . . ?
C32 C34 C35 C36 60.0(5) . . . . ?
C33 C29 C30 C31 56.7(5) . . . . ?
C33 C29 C30 C38 -69.5(5) . . . . ?
C33 C36 C37 C31 -60.3(6) . . . . ?
C34 C28 C29 P1 -167.6(4) . . . . ?
C34 C28 C29 C30 61.2(5) . . . . ?
C34 C28 C29 C33 -56.9(5) . . . . ?
C34 C35 C36 C33 59.9(6) . . . . ?
C34 C35 C36 C37 -59.9(5) . . . . ?
C35 C36 C37 C31 60.4(5) . . . . ?
C37 C31 C32 C34 60.2(5) . . . . ?
C38 C30 C31 C32 -169.8(4) . . . . ?
C38 C30 C31 C37 69.4(5) . . . . ?
C38 C39 C40 C41 -23.5(6) . . . . ?
C38 C39 C44 Si1 -22.2(6) . . . . ?
C38 C39 C44 C13 172.4(4) . . . . ?
C39 C38 C43 C42 -29.7(6) . . . . ?
C39 C40 C41 C42 -4.4(7) . . . . ?
C40 C39 C44 Si1 158.5(4) . . . . ?
C40 C39 C44 C13 -6.9(8) . . . . ?
C40 C41 C42 C43 14.8(7) . . . . ?
C41 C42 C43 C38 4.5(7) . . . . ?
C43 C38 C39 C40 37.5(5) . . . . ?
C43 C38 C39 C44 -141.9(4) . . . . ?
C44 Si1 N1 C14 -2.4(3) . . . . ?
C44 Si1 N1 C16 -173.9(4) . . . . ?
C44 Si1 N2 C46 39.6(5) . . . . ?
C44 C13 C14 N1 -2.4(6) . . . . ?
C44 C13 C14 C6 177.3(4) . . . . ?
C44 C39 C40 C41 155.9(5) . . . . ?
P2 Si2 N3 C50 -114.1(3) . . . . ?
P2 Si2 N3 C89 74.8(4) . . . . ?
P2 Si2 N4 C93 160.6(4) . . . . ?
P2 Si2 C52 C51 119.0(3) . . . . ?
P2 Si2 C52 C65 -48.8(4) . . . . ?
P2 C80 C81 C028 179.8(4) . . . . ?
P2 C80 C82 C83 174.2(4) . . . . ?
P2 C80 C88 C85 -174.4(4) . . . . ?
Si2 N3 C50 C51 3.4(5) . . . . ?
Si2 N3 C50 C53 -176.7(4) . . . . ?
Si2 N3 C89 C90 -10.4(6) . . . . ?
Si2 N3 C89 C91 -128.1(4) . . . . ?
Si2 N3 C89 C92 108.6(5) . . . . ?
Si2 N4 C93 C94 125.2(5) . . . . ?
Si2 N4 C93 C95 -117.0(6) . . . . ?
Si2 N4 C93 C96 5.4(7) . . . . ?
Si2 C52 C65 C66 158.2(3) . . . . ?
Si2 C52 C65 C70 -22.9(6) . . . . ?
N3 Si2 N4 C93 -70.5(5) . . . . ?
N3 Si2 C52 C51 1.2(3) . . . . ?
N3 Si2 C52 C65 -166.7(4) . . . . ?
N3 C50 C51 C52 -2.6(6) . . . . ?
N3 C50 C51 C59 -174.6(4) . . . . ?
N3 C50 C53 C54 -83.0(6) . . . . ?
N3 C50 C53 C58 105.0(6) . . . . ?
N4 Si2 N3 C50 121.4(3) . . . . ?
N4 Si2 N3 C89 -49.6(5) . . . . ?
N4 Si2 C52 C51 -120.2(3) . . . . ?
N4 Si2 C52 C65 72.0(4) . . . . ?
C015 C75 C77 C76 -58.7(6) . . . . ?
C50 N3 C89 C90 180.0(5) . . . . ?
C50 N3 C89 C91 62.3(6) . . . . ?
C50 N3 C89 C92 -61.0(7) . . . . ?
C50 C51 C52 Si2 0.5(5) . . . . ?
C50 C51 C52 C65 167.3(5) . . . . ?
C50 C51 C59 C60 -61.9(6) . . . . ?
C50 C51 C59 C64 118.1(5) . . . . ?
C50 C53 C54 C55 -173.3(5) . . . . ?
C50 C53 C58 C57 172.3(5) . . . . ?
C51 C50 C53 C54 96.9(6) . . . . ?
C51 C50 C53 C58 -75.0(6) . . . . ?
C51 C52 C65 C66 -6.5(7) . . . . ?
C51 C52 C65 C70 172.4(4) . . . . ?
C51 C59 C60 C61 177.5(4) . . . . ?
C51 C59 C64 C63 -178.1(4) . . . . ?
C52 Si2 N3 C50 -2.5(3) . . . . ?
C52 Si2 N3 C89 -173.5(4) . . . . ?
C52 Si2 N4 C93 39.0(5) . . . . ?
C52 C51 C59 C60 126.7(5) . . . . ?
C52 C51 C59 C64 -53.3(6) . . . . ?
C52 C65 C66 C67 154.8(5) . . . . ?
C52 C65 C70 C69 -141.0(4) . . . . ?
C52 C65 C70 C71 95.4(5) . . . . ?
C53 C50 C51 C52 177.5(4) . . . . ?
C53 C50 C51 C59 5.5(7) . . . . ?
C53 C54 C55 C56 1.8(8) . . . . ?
C54 C53 C58 C57 0.0(7) . . . . ?
C54 C55 C56 C57 -1.3(8) . . . . ?
C55 C56 C57 C58 0.3(8) . . . . ?
C56 C57 C58 C53 0.4(8) . . . . ?
C58 C53 C54 C55 -1.1(7) . . . . ?
C59 C51 C52 Si2 172.4(3) . . . . ?
C59 C51 C52 C65 -20.8(7) . . . . ?
C59 C60 C61 C62 1.2(8) . . . . ?
C60 C59 C64 C63 1.9(7) . . . . ?
C60 C61 C62 C63 0.8(8) . . . . ?
C61 C62 C63 C64 -1.4(8) . . . . ?
C62 C63 C64 C59 0.0(7) . . . . ?
C64 C59 C60 C61 -2.5(7) . . . . ?
C65 C66 C67 C68 -3.4(7) . . . . ?
C65 C70 C71 C72 150.2(4) . . . . ?
C65 C70 C71 C79 -85.4(5) . . . . ?
C66 C65 C70 C69 38.0(5) . . . . ?
C66 C65 C70 C71 -85.6(5) . . . . ?
C66 C67 C68 C69 13.7(7) . . . . ?
C67 C68 C69 C70 5.5(7) . . . . ?
C68 C69 C70 C65 -30.2(6) . . . . ?
C68 C69 C70 C71 96.5(5) . . . . ?
C69 C70 C71 C72 27.7(5) . . . . ?
C69 C70 C71 C79 152.2(4) . . . . ?
C70 C65 C66 C67 -24.2(6) . . . . ?
C70 C71 C72 C73 69.7(5) . . . . ?
C70 C71 C72 C74 -169.4(4) . . . . ?
C70 C71 C79 P2 55.0(5) . . . . ?
C70 C71 C79 C015 175.0(4) . . . . ?
C70 C71 C79 C78 -69.2(5) . . . . ?
C71 C72 C73 C76 62.0(5) . . . . ?
C71 C72 C74 C75 -61.8(6) . . . . ?
C72 C71 C79 P2 -178.7(3) . . . . ?
C72 C71 C79 C015 -58.7(5) . . . . ?
C72 C71 C79 C78 57.1(5) . . . . ?
C72 C73 C76 C77 60.5(5) . . . . ?
C72 C73 C76 C78 -60.1(6) . . . . ?
C72 C74 C75 C015 59.8(6) . . . . ?
C72 C74 C75 C77 -60.9(5) . . . . ?
C73 C72 C74 C75 60.1(5) . . . . ?
C73 C76 C77 C75 -60.1(5) . . . . ?
C73 C76 C78 C79 59.0(6) . . . . ?
C74 C72 C73 C76 -59.9(5) . . . . ?
C74 C75 C77 C76 60.8(5) . . . . ?
C75 C015 C79 P2 -167.5(4) . . . . ?
C75 C015 C79 C71 60.7(5) . . . . ?
C75 C015 C79 C78 -57.3(5) . . . . ?
C76 C78 C79 P2 167.0(3) . . . . ?
C76 C78 C79 C015 57.7(5) . . . . ?
C76 C78 C79 C71 -58.7(5) . . . . ?
C77 C76 C78 C79 -61.0(6) . . . . ?
C78 C76 C77 C75 59.4(6) . . . . ?
C79 C015 C75 C74 -61.0(6) . . . . ?
C79 C015 C75 C77 59.4(6) . . . . ?
C79 C71 C72 C73 -59.7(5) . . . . ?
C79 C71 C72 C74 61.2(5) . . . . ?
C80 C82 C83 C84 -60.7(6) . . . . ?
C80 C82 C83 C87 59.6(6) . . . . ?
C81 C028 C86 C85 -60.7(6) . . . . ?
C81 C028 C87 C83 60.8(6) . . . . ?
C81 C80 C82 C83 -58.0(5) . . . . ?
C81 C80 C88 C85 57.3(6) . . . . ?
C82 C80 C81 C028 58.0(5) . . . . ?
C82 C80 C88 C85 -59.3(6) . . . . ?
C82 C83 C84 C85 60.3(6) . . . . ?
C82 C83 C87 C028 -60.6(6) . . . . ?
C83 C84 C85 C86 59.7(6) . . . . ?
C83 C84 C85 C88 -60.1(6) . . . . ?
C84 C83 C87 C028 59.6(6) . . . . ?
C84 C85 C86 C028 -60.2(6) . . . . ?
C84 C85 C88 C80 61.7(6) . . . . ?
C86 C028 C81 C80 59.8(6) . . . . ?
C86 C028 C87 C83 -58.8(6) . . . . ?
C86 C85 C88 C80 -58.8(6) . . . . ?
C87 C028 C81 C80 -59.9(6) . . . . ?
C87 C028 C86 C85 59.0(6) . . . . ?
C87 C83 C84 C85 -59.6(6) . . . . ?
C88 C80 C81 C028 -57.4(5) . . . . ?
C88 C80 C82 C83 58.6(6) . . . . ?
C88 C85 C86 C028 59.7(6) . . . . ?
C89 N3 C50 C51 174.5(5) . . . . ?
C89 N3 C50 C53 -5.5(7) . . . . ?
